data_7214949
loop_
_publ_author_name
'Gao, Hong-Ling'
'Yi, Yong-Ling'
'Hu, Yao-Min'
'Qu, Jing'
'Hu, Cong-Cong'
'Wufu, Riziwanguli'
'Cui, Jian-Zhong'
'Zhai, Bin'

_publ_section_title
;
 Syntheses, structures, and properties of 3D lanthanide coordination
 polymers based on pyridine-2,3,5,6-tetracarboxylate
;
_journal_issue 23
_journal_name_full CrystEngComm
_journal_page_first 7965
_journal_paper_doi 10.1039/c2ce26129d
_journal_volume 14
_journal_year 2012
_chemical_formula_sum 'C18 H10 Dy2 K2 N2 O20'
_chemical_formula_weight 977.48
_chemical_name_systematic
;
?
;
_space_group_IT_number 19
_symmetry_cell_setting orthorhombic
_symmetry_space_group_name_Hall 'P 2ac 2ab'
_symmetry_space_group_name_H-M 'P 21 21 21'
_atom_sites_solution_hydrogens geom
_atom_sites_solution_primary direct
_atom_sites_solution_secondary difmap
_audit_creation_method SHELXL-97
_cell_angle_alpha 90.00
_cell_angle_beta 90.00
_cell_angle_gamma 90.00
_cell_formula_units_Z 2
_cell_length_a 6.594(2)
_cell_length_b 12.467(4)
_cell_length_c 14.022(4)
_cell_measurement_reflns_used 4366
_cell_measurement_temperature 113(2)
_cell_measurement_theta_max 27.9
_cell_measurement_theta_min 1.4
_cell_volume 1152.7(6)
_computing_cell_refinement CrystalClear
_computing_data_collection CrystalClear
_computing_data_reduction CrystalClear
_computing_molecular_graphics 'Bruker SHELXTL'
_computing_publication_material 'CrystalStructure 3.8'
_computing_structure_refinement 'SHELXL-97 (Sheldrick, 1997)'
_computing_structure_solution 'SHELXS-97 (Sheldrick, 1990)'
_diffrn_ambient_temperature 113(2)
_diffrn_detector_area_resol_mean 14.63
_diffrn_measured_fraction_theta_full 0.999
_diffrn_measured_fraction_theta_max 0.999
_diffrn_measurement_device_type 'Rigaku Saturn CCD area detector'
_diffrn_measurement_method '\w and \f scans'
_diffrn_radiation_monochromator multilayer
_diffrn_radiation_source 'rotating anode'
_diffrn_radiation_type MoK\a
_diffrn_radiation_wavelength 0.71073
_diffrn_reflns_av_R_equivalents 0.0647
_diffrn_reflns_av_sigmaI/netI 0.0730
_diffrn_reflns_limit_h_max 8
_diffrn_reflns_limit_h_min -8
_diffrn_reflns_limit_k_max 16
_diffrn_reflns_limit_k_min -16
_diffrn_reflns_limit_l_max 18
_diffrn_reflns_limit_l_min -18
_diffrn_reflns_number 14795
_diffrn_reflns_theta_full 27.91
_diffrn_reflns_theta_max 27.91
_diffrn_reflns_theta_min 2.19
_diffrn_standards_decay_% 0
_diffrn_standards_interval_count 0
_diffrn_standards_interval_time 0
_diffrn_standards_number 0
_exptl_absorpt_coefficient_mu 6.906
_exptl_absorpt_correction_T_max 0.8742
_exptl_absorpt_correction_T_min 0.6080
_exptl_absorpt_correction_type multi-scan
_exptl_absorpt_process_details CrystalClear
_exptl_crystal_colour Colorless
_exptl_crystal_density_diffrn 2.816
_exptl_crystal_density_meas ?
_exptl_crystal_density_method 'not measured'
_exptl_crystal_description Prism
_exptl_crystal_F_000 924
_exptl_crystal_size_max 0.08
_exptl_crystal_size_mid 0.04
_exptl_crystal_size_min 0.02
_refine_diff_density_max 1.930
_refine_diff_density_min -3.474
_refine_diff_density_rms 0.489
_refine_ls_abs_structure_details 'Flack H D (1983), Acta Cryst. A39, 876-881'
_refine_ls_abs_structure_Flack 0.18(2)
_refine_ls_extinction_coef 0.0296(11)
_refine_ls_extinction_expression Fc^*^=kFc[1+0.001xFc^2^\l^3^/sin(2\q)]^-1/4^
_refine_ls_extinction_method SHELXL
_refine_ls_goodness_of_fit_ref 1.095
_refine_ls_hydrogen_treatment constr
_refine_ls_matrix_type full
_refine_ls_number_parameters 201
_refine_ls_number_reflns 2765
_refine_ls_number_restraints 6
_refine_ls_restrained_S_all 1.094
_refine_ls_R_factor_all 0.0365
_refine_ls_R_factor_gt 0.0342
_refine_ls_shift/su_max 0.003
_refine_ls_shift/su_mean 0.000
_refine_ls_structure_factor_coef Fsqd
_refine_ls_weighting_details 'calc w=1/[\s^2^(Fo^2^)+(0.0455P)^2^+0.0000P] where P=(Fo^2^+2Fc^2^)/3'
_refine_ls_weighting_scheme calc
_refine_ls_wR_factor_gt 0.0952
_refine_ls_wR_factor_ref 0.0956
_reflns_number_gt 2483
_reflns_number_total 2765
_reflns_threshold_expression >2sigma(I)
_cod_data_source_file c2ce26129d.txt
_cod_data_source_block m091215f
_cod_depositor_comments
;
The following automatic conversions were performed:

'_symmetry_cell_setting' value 'Orthorhombic' changed to
'orthorhombic' according to
/usr/data/users/saulius/automatic-downloads/retrospective/RSC/lib/dictionaries/cif_core.dic
dictionary named 'cif_core.dic' version 2.4.2 from
2011-04-26.

'_exptl_absorpt_correction_type' value 'MULTI-SCAN'
changed to 'multi-scan' according to
/usr/data/users/saulius/automatic-downloads/retrospective/RSC/lib/dictionaries/cif_core.dic
dictionary named 'cif_core.dic' version 2.4.2 from
2011-04-26.

'_refine_ls_hydrogen_treatment' value 'CONSTR' changed
to 'constr' according to
/usr/data/users/saulius/automatic-downloads/retrospective/RSC/lib/dictionaries/cif_core.dic
dictionary named 'cif_core.dic' version 2.4.2 from 2011-04-26.

Automatic conversion script
Id: cif_fix_values 2281 2013-09-26 08:29:07Z andrius 

The following automatic conversions were performed:

'_exptl_crystal_density_meas' value 'none' was changed to '?' - the
value is perceived as not measured.

Automatic conversion script
Id: cif_fix_values 3008 2015-01-20 13:52:24Z robertas 
;
_cod_original_sg_symbol_H-M P2(1)2(1)2(1)
_cod_database_code 7214949

loop_
_symmetry_equiv_pos_as_xyz
'x, y, z'
'-x+1/2, -y, z+1/2'
'-x, y+1/2, -z+1/2'
'x+1/2, -y+1/2, -z'

loop_
_atom_site_label
_atom_site_type_symbol
_atom_site_fract_x
_atom_site_fract_y
_atom_site_fract_z
_atom_site_U_iso_or_equiv
_atom_site_adp_type
_atom_site_occupancy
_atom_site_symmetry_multiplicity
_atom_site_calc_flag
_atom_site_refinement_flags
Dy1 Dy -0.09946(6) 1.15000(3) 0.27423(3) 0.00704(14) Uani 1 1 d .
K1 K 0.0958(3) 1.36039(15) 0.02952(14) 0.0183(4) Uani 1 1 d .
N1 N 0.1088(12) 0.7882(5) 0.1002(5) 0.0070(13) Uani 1 1 d .
O1 O 0.1367(9) 1.0079(4) 0.2573(4) 0.0111(13) Uani 1 1 d .
O2 O 0.1235(9) 0.8310(4) 0.2832(4) 0.0100(11) Uani 1 1 d .
O3 O -0.0747(10) 1.1256(4) 0.1116(4) 0.0109(13) Uani 1 1 d .
O4 O 0.2303(10) 1.1472(5) 0.0458(5) 0.0180(14) Uani 1 1 d .
O5 O -0.0628(8) 0.8008(5) -0.2111(4) 0.0107(13) Uani 1 1 d .
O6 O 0.2704(8) 0.7812(5) -0.2101(4) 0.0095(13) Uani 1 1 d .
O7 O 0.0862(11) 0.5984(5) -0.0845(4) 0.0147(13) Uani 1 1 d .
O8 O 0.1097(11) 0.5806(4) 0.0731(4) 0.0093(11) Uani 1 1 d .
C1 C 0.1060(15) 0.8924(6) 0.1222(6) 0.0085(15) Uani 1 1 d .
C2 C 0.0984(15) 0.9714(6) 0.0533(6) 0.0102(16) Uani 1 1 d .
C3 C 0.1068(14) 0.9390(6) -0.0419(5) 0.0086(15) Uani 1 1 d .
H3 H 0.1140 0.9914 -0.0909 0.010 Uiso 1 1 calc R
C4 C 0.1046(13) 0.8315(6) -0.0653(5) 0.0075(14) Uani 1 1 d .
C5 C 0.1057(14) 0.7568(6) 0.0084(6) 0.0087(15) Uani 1 1 d .
C6 C 0.1208(12) 0.9129(6) 0.2296(6) 0.0084(14) Uani 1 1 d .
C7 C 0.0885(17) 1.0922(6) 0.0731(6) 0.0107(16) Uani 1 1 d .
C8 C 0.1033(14) 0.8010(6) -0.1697(6) 0.0067(14) Uani 1 1 d U
C9 C 0.1011(14) 0.6360(6) -0.0041(6) 0.0092(15) Uani 1 1 d .
O9 O -0.2921(9) 0.9905(5) 0.2499(4) 0.0167(14) Uani 1 1 d .
H9A H -0.3320 0.9817 0.1928 0.020 Uiso 1 1 d R
H9B H -0.3631 0.9534 0.2883 0.020 Uiso 1 1 d R
O10 O 0.4571(10) 1.3342(5) 0.1324(5) 0.0185(15) Uani 1 1 d .
H10A H 0.4404 1.2715 0.1547 0.022 Uiso 1 1 d R
H10B H 0.5790 1.3438 0.1146 0.022 Uiso 1 1 d R

loop_
_atom_site_aniso_label
_atom_site_aniso_U_11
_atom_site_aniso_U_22
_atom_site_aniso_U_33
_atom_site_aniso_U_23
_atom_site_aniso_U_13
_atom_site_aniso_U_12
Dy1 0.0081(2) 0.00716(19) 0.00584(19) -0.00065(15) 0.00023(15) -0.00023(15)
K1 0.0152(9) 0.0149(8) 0.0248(10) -0.0024(8) -0.0017(9) -0.0005(10)
N1 0.005(3) 0.007(3) 0.008(3) 0.001(2) 0.000(3) 0.002(3)
O1 0.011(3) 0.009(2) 0.014(3) -0.009(2) 0.003(2) -0.004(2)
O2 0.012(3) 0.012(3) 0.007(2) -0.003(2) -0.001(2) -0.003(2)
O3 0.014(3) 0.013(3) 0.006(3) -0.004(2) -0.001(2) 0.003(2)
O4 0.020(3) 0.011(3) 0.024(3) 0.002(3) 0.009(3) -0.002(3)
O5 0.009(3) 0.011(3) 0.012(3) 0.001(2) 0.001(2) -0.005(2)
O6 0.008(3) 0.009(3) 0.011(3) -0.004(2) 0.004(2) -0.003(2)
O7 0.024(4) 0.012(3) 0.009(3) -0.002(2) 0.000(3) 0.001(3)
O8 0.013(3) 0.011(3) 0.004(2) 0.000(2) 0.000(3) 0.001(3)
C1 0.007(4) 0.011(3) 0.007(4) 0.000(3) 0.000(4) -0.004(4)
C2 0.007(4) 0.014(4) 0.010(4) 0.002(3) -0.002(4) -0.003(4)
C3 0.009(4) 0.010(4) 0.006(3) 0.000(3) 0.001(4) 0.002(4)
C4 0.003(3) 0.010(3) 0.010(3) -0.001(3) -0.003(3) 0.000(4)
C5 0.006(4) 0.011(3) 0.009(3) -0.003(3) 0.000(4) -0.005(4)
C6 0.007(4) 0.009(3) 0.009(3) -0.001(3) -0.001(4) 0.002(3)
C7 0.020(5) 0.008(3) 0.005(3) 0.000(3) -0.005(4) 0.003(4)
C8 0.0069(16) 0.0063(16) 0.0068(16) 0.0006(10) 0.0002(10) -0.0004(10)
C9 0.008(4) 0.007(3) 0.012(4) 0.002(3) 0.004(3) 0.001(4)
O9 0.021(3) 0.017(3) 0.012(3) -0.004(2) 0.001(3) -0.009(3)
O10 0.020(4) 0.021(3) 0.014(3) 0.007(3) -0.003(3) -0.004(3)

loop_
_atom_type_symbol
_atom_type_description
_atom_type_scat_dispersion_real
_atom_type_scat_dispersion_imag
_atom_type_scat_source
C C 0.0033 0.0016 'International Tables Vol C Tables 4.2.6.8 and 6.1.1.4'
H H 0.0000 0.0000 'International Tables Vol C Tables 4.2.6.8 and 6.1.1.4'
N N 0.0061 0.0033 'International Tables Vol C Tables 4.2.6.8 and 6.1.1.4'
O O 0.0106 0.0060 'International Tables Vol C Tables 4.2.6.8 and 6.1.1.4'
K K 0.2009 0.2494 'International Tables Vol C Tables 4.2.6.8 and 6.1.1.4'
Dy Dy -0.1892 4.4098 'International Tables Vol C Tables 4.2.6.8 and 6.1.1.4'

loop_
_geom_angle_atom_site_label_1
_geom_angle_atom_site_label_2
_geom_angle_atom_site_label_3
_geom_angle
_geom_angle_site_symmetry_1
_geom_angle_site_symmetry_3
O3 Dy1 O8 150.3(2) . 3
O3 Dy1 O5 101.0(2) . 2_475
O8 Dy1 O5 89.3(2) 3 2_475
O3 Dy1 O6 94.3(2) . 2_575
O8 Dy1 O6 94.4(2) 3 2_575
O5 Dy1 O6 141.62(19) 2_475 2_575
O3 Dy1 O1 75.9(2) . .
O8 Dy1 O1 80.3(2) 3 .
O5 Dy1 O1 146.8(2) 2_475 .
O6 Dy1 O1 71.04(19) 2_575 .
O3 Dy1 O9 77.7(2) . .
O8 Dy1 O9 78.7(2) 3 .
O5 Dy1 O9 73.8(2) 2_475 .
O6 Dy1 O9 144.3(2) 2_575 .
O1 Dy1 O9 73.3(2) . .
O3 Dy1 O2 78.3(2) . 3
O8 Dy1 O2 131.37(19) 3 3
O5 Dy1 O2 73.6(2) 2_475 3
O6 Dy1 O2 75.43(19) 2_575 3
O1 Dy1 O2 135.4(2) . 3
O9 Dy1 O2 134.5(2) . 3
O3 Dy1 N1 143.2(2) . 3
O8 Dy1 N1 66.4(2) 3 3
O5 Dy1 N1 74.2(2) 2_475 3
O6 Dy1 N1 72.5(2) 2_575 3
O1 Dy1 N1 127.6(2) . 3
O9 Dy1 N1 132.2(2) . 3
O2 Dy1 N1 65.2(2) 3 3
O3 Dy1 K1 45.86(14) . .
O8 Dy1 K1 158.74(16) 3 .
O5 Dy1 K1 100.85(15) 2_475 .
O6 Dy1 K1 66.04(14) 2_575 .
O1 Dy1 K1 99.86(15) . .
O9 Dy1 K1 121.92(15) . .
O2 Dy1 K1 38.43(14) 3 .
N1 Dy1 K1 98.28(16) 3 .
O4 K1 O10 168.5(2) 4_475 .
O4 K1 O4 106.71(17) 4_475 .
O10 K1 O4 65.2(2) . .
O4 K1 O8 98.7(2) 4_475 1_565
O10 K1 O8 88.5(2) . 1_565
O4 K1 O8 153.4(2) . 1_565
O4 K1 O3 114.1(2) 4_475 4_575
O10 K1 O3 74.05(19) . 4_575
O4 K1 O3 82.97(18) . 4_575
O8 K1 O3 93.68(19) 1_565 4_575
O4 K1 O2 84.6(2) 4_475 3
O10 K1 O2 86.88(19) . 3
O4 K1 O2 88.05(17) . 3
O8 K1 O2 86.85(16) 1_565 3
O3 K1 O2 160.90(18) 4_575 3
O4 K1 O3 78.39(19) 4_475 .
O10 K1 O3 90.40(18) . .
O4 K1 O3 41.38(18) . .
O8 K1 O3 142.29(17) 1_565 .
O3 K1 O3 122.13(13) 4_575 .
O2 K1 O3 55.46(15) 3 .
O4 K1 O7 79.9(2) 4_475 1_565
O10 K1 O7 111.23(18) . 1_565
O4 K1 O7 151.24(19) . 1_565
O8 K1 O7 40.96(14) 1_565 1_565
O3 K1 O7 69.09(16) 4_575 1_565
O2 K1 O7 120.66(15) 3 1_565
O3 K1 O7 158.19(18) . 1_565
O4 K1 C7 91.4(2) 4_475 .
O10 K1 C7 78.8(2) . .
O4 K1 C7 19.9(2) . .
O8 K1 C7 157.09(18) 1_565 .
O3 K1 C7 100.9(2) 4_575 .
O2 K1 C7 73.61(19) 3 .
O3 K1 C7 21.8(2) . .
O7 K1 C7 161.94(18) 1_565 .
O4 K1 C9 89.4(2) 4_475 1_565
O10 K1 C9 100.2(2) . 1_565
O4 K1 C9 160.8(2) . 1_565
O8 K1 C9 20.40(18) 1_565 1_565
O3 K1 C9 80.94(18) 4_575 1_565
O2 K1 C9 104.07(17) 3 1_565
O3 K1 C9 156.70(19) . 1_565
O7 K1 C9 20.56(17) 1_565 1_565
C7 K1 C9 177.5(2) . 1_565
O4 K1 K1 126.26(17) 4_475 4_575
O10 K1 K1 51.95(14) . 4_575
O4 K1 K1 35.17(14) . 4_575
O8 K1 K1 129.09(16) 1_565 4_575
O3 K1 K1 49.73(12) 4_575 4_575
O2 K1 K1 116.69(13) 3 4_575
O3 K1 K1 76.55(13) . 4_575
O7 K1 K1 118.58(14) 1_565 4_575
C7 K1 K1 54.95(19) . 4_575
C9 K1 K1 126.16(16) 1_565 4_575
O4 K1 K1 37.96(15) 4_475 4_475
O10 K1 K1 131.66(15) . 4_475
O4 K1 K1 70.02(16) . 4_475
O8 K1 K1 132.81(16) 1_565 4_475
O3 K1 K1 117.81(14) 4_575 4_475
O2 K1 K1 74.18(12) 3 4_475
O3 K1 K1 42.27(12) . 4_475
O7 K1 K1 116.74(13) 1_565 4_475
C7 K1 K1 53.44(18) . 4_475
C9 K1 K1 127.25(16) 1_565 4_475
K1 K1 K1 97.84(8) 4_575 4_475
O4 K1 H10A 153.1 4_475 .
O10 K1 H10A 15.7 . .
O4 K1 H10A 51.7 . .
O8 K1 H10A 101.7 1_565 .
O3 K1 H10A 81.9 4_575 .
O2 K1 H10A 79.3 3 .
O3 K1 H10A 74.7 . .
O7 K1 H10A 127.0 1_565 .
C7 K1 H10A 63.5 . .
C9 K1 H10A 115.3 1_565 .
K1 K1 H10A 47.5 4_575 .
K1 K1 H10A 116.0 4_475 .
C1 N1 C5 120.2(7) . .
C1 N1 Dy1 121.0(5) . 3_545
C5 N1 Dy1 118.7(5) . 3_545
C6 O1 Dy1 133.1(5) . .
C6 O2 Dy1 123.8(5) . 3_545
C6 O2 K1 114.3(5) . 3_545
Dy1 O2 K1 111.9(2) 3_545 3_545
C7 O3 Dy1 121.5(5) . .
C7 O3 K1 111.0(5) . 4_475
Dy1 O3 K1 127.2(3) . 4_475
C7 O3 K1 81.8(5) . .
Dy1 O3 K1 104.42(19) . .
K1 O3 K1 88.00(15) 4_475 .
C7 O4 K1 143.8(6) . 4_575
C7 O4 K1 108.3(6) . .
K1 O4 K1 106.9(2) 4_575 .
C8 O5 Dy1 152.9(6) . 2_474
C8 O6 Dy1 141.1(5) . 2_574
C9 O7 K1 84.2(5) . 1_545
C9 O8 Dy1 125.3(5) . 3_545
C9 O8 K1 109.9(5) . 1_545
Dy1 O8 K1 124.5(2) 3_545 1_545
N1 C1 C2 122.2(7) . .
N1 C1 C6 112.9(7) . .
C2 C1 C6 124.9(7) . .
C1 C2 C3 117.5(7) . .
C1 C2 C7 125.2(7) . .
C3 C2 C7 117.3(7) . .
C4 C3 C2 120.5(7) . .
C4 C3 H3 119.7 . .
C2 C3 H3 119.7 . .
C3 C4 C5 118.2(7) . .
C3 C4 C8 118.3(7) . .
C5 C4 C8 123.4(6) . .
N1 C5 C4 121.1(7) . .
N1 C5 C9 113.6(7) . .
C4 C5 C9 125.3(7) . .
O1 C6 O2 125.2(8) . .
O1 C6 C1 118.0(7) . .
O2 C6 C1 116.7(7) . .
O4 C7 O3 126.6(8) . .
O4 C7 C2 117.5(9) . .
O3 C7 C2 115.7(9) . .
O4 C7 K1 51.7(4) . .
O3 C7 K1 76.5(5) . .
C2 C7 K1 159.0(5) . .
O5 C8 O6 124.1(7) . .
O5 C8 C4 117.3(8) . .
O6 C8 C4 118.5(8) . .
O7 C9 O8 124.9(7) . .
O7 C9 C5 119.2(7) . .
O8 C9 C5 115.8(7) . .
O7 C9 K1 75.2(5) . 1_545
O8 C9 K1 49.7(4) . 1_545
C5 C9 K1 165.5(5) . 1_545
Dy1 O9 H9A 114.1 . .
Dy1 O9 H9B 131.0 . .
H9A O9 H9B 110.8 . .
K1 O10 H10A 100.7 . .
K1 O10 H10B 129.6 . .
H10A O10 H10B 111.1 . .

loop_
_geom_bond_atom_site_label_1
_geom_bond_atom_site_label_2
_geom_bond_distance
_geom_bond_site_symmetry_2
Dy1 O3 2.307(6) .
Dy1 O8 2.310(5) 3
Dy1 O5 2.319(6) 2_475
Dy1 O6 2.344(6) 2_575
Dy1 O1 2.370(6) .
Dy1 O9 2.384(6) .
Dy1 O2 2.401(5) 3
Dy1 N1 2.464(6) 3
Dy1 K1 4.507(2) .
K1 O4 2.633(7) 4_475
K1 O10 2.804(7) .
K1 O4 2.812(7) .
K1 O8 2.814(6) 1_565
K1 O3 2.944(7) 4_575
K1 O2 3.020(6) 3
K1 O3 3.339(6) .
K1 O7 3.372(6) 1_565
K1 C7 3.399(8) .
K1 C9 3.469(8) 1_565
K1 K1 4.374(3) 4_575
K1 K1 4.374(3) 4_475
K1 H10A 3.0780 .
N1 C1 1.335(9) .
N1 C5 1.346(10) .
N1 Dy1 2.464(6) 3_545
O1 C6 1.251(9) .
O2 C6 1.268(10) .
O2 Dy1 2.401(5) 3_545
O2 K1 3.020(6) 3_545
O3 C7 1.274(12) .
O3 K1 2.944(7) 4_475
O4 C7 1.221(11) .
O4 K1 2.633(7) 4_575
O5 C8 1.239(10) .
O5 Dy1 2.319(6) 2_474
O6 C8 1.263(10) .
O6 Dy1 2.344(6) 2_574
O7 C9 1.225(10) .
O7 K1 3.372(6) 1_545
O8 C9 1.286(9) .
O8 Dy1 2.310(5) 3_545
O8 K1 2.814(6) 1_545
C1 C2 1.381(11) .
C1 C6 1.530(11) .
C2 C3 1.395(10) .
C2 C7 1.533(11) .
C3 C4 1.380(10) .
C3 H3 0.9500 .
C4 C5 1.390(11) .
C4 C8 1.513(10) .
C5 C9 1.517(10) .
C9 K1 3.469(8) 1_545
O9 H9A 0.8500 .
O9 H9B 0.8500 .
O10 H10A 0.8501 .
O10 H10B 0.8498 .

loop_
_geom_hbond_atom_site_label_D
_geom_hbond_atom_site_label_H
_geom_hbond_atom_site_label_A
_geom_hbond_distance_DH
_geom_hbond_distance_HA
_geom_hbond_distance_DA
_geom_hbond_angle_DHA
_geom_hbond_site_symmetry_A
O9 H9A O7 0.85 1.90 2.693(8) 155.6 4_465
O9 H9B O10 0.85 1.96 2.776(9) 161.3 3_545
O10 H10A O5 0.85 2.24 2.853(9) 129.4 2_575
O10 H10A O6 0.85 2.44 3.033(8) 127.5 2_575
O10 H10A O4 0.85 2.58 3.025(10) 113.8 .
O10 H10B O2 0.85 2.43 3.008(9) 125.5 3_655
O10 H10B O4 0.85 2.46 3.089(10) 131.0 4_575

loop_
_geom_torsion_atom_site_label_1
_geom_torsion_atom_site_label_2
_geom_torsion_atom_site_label_3
_geom_torsion_atom_site_label_4
_geom_torsion
_geom_torsion_site_symmetry_1
_geom_torsion_site_symmetry_4
O3 Dy1 O1 C6 -68.5(7) . .
O8 Dy1 O1 C6 93.7(8) 3 .
O5 Dy1 O1 C6 20.1(9) 2_475 .
O6 Dy1 O1 C6 -168.2(8) 2_575 .
O9 Dy1 O1 C6 12.7(7) . .
O2 Dy1 O1 C6 -124.9(7) 3 .
N1 Dy1 O1 C6 143.5(7) 3 .
K1 Dy1 O1 C6 -107.9(7) . .
O8 Dy1 O3 C7 -67.9(8) 3 .
O5 Dy1 O3 C7 -176.4(6) 2_475 .
O6 Dy1 O3 C7 38.9(7) 2_575 .
O1 Dy1 O3 C7 -30.3(6) . .
O9 Dy1 O3 C7 -105.9(7) . .
O2 Dy1 O3 C7 113.1(7) 3 .
N1 Dy1 O3 C7 105.3(7) 3 .
K1 Dy1 O3 C7 89.1(6) . .
O8 Dy1 O3 K1 104.4(5) 3 4_475
O5 Dy1 O3 K1 -4.1(3) 2_475 4_475
O6 Dy1 O3 K1 -148.8(3) 2_575 4_475
O1 Dy1 O3 K1 142.0(3) . 4_475
O9 Dy1 O3 K1 66.5(3) . 4_475
O2 Dy1 O3 K1 -74.6(3) 3 4_475
N1 Dy1 O3 K1 -82.4(5) 3 4_475
K1 Dy1 O3 K1 -98.6(3) . 4_475
O8 Dy1 O3 K1 -156.9(4) 3 .
O5 Dy1 O3 K1 94.5(2) 2_475 .
O6 Dy1 O3 K1 -50.1(2) 2_575 .
O1 Dy1 O3 K1 -119.3(2) . .
O9 Dy1 O3 K1 165.1(3) . .
O2 Dy1 O3 K1 24.0(2) 3 .
N1 Dy1 O3 K1 16.2(5) 3 .
O4 K1 O3 C7 125.5(5) 4_475 .
O10 K1 O3 C7 -57.2(5) . .
O4 K1 O3 C7 -7.2(4) . .
O8 K1 O3 C7 -145.2(5) 1_565 .
O3 K1 O3 C7 14.2(5) 4_575 .
O2 K1 O3 C7 -143.1(5) 3 .
O7 K1 O3 C7 130.0(5) 1_565 .
C9 K1 O3 C7 -174.7(6) 1_565 .
K1 K1 O3 C7 -6.6(4) 4_575 .
K1 K1 O3 C7 111.5(5) 4_475 .
O4 K1 O3 Dy1 -114.0(3) 4_475 .
O10 K1 O3 Dy1 63.3(2) . .
O4 K1 O3 Dy1 113.3(3) . .
O8 K1 O3 Dy1 -24.8(4) 1_565 .
O3 K1 O3 Dy1 134.66(12) 4_575 .
O2 K1 O3 Dy1 -22.61(19) 3 .
O7 K1 O3 Dy1 -109.5(4) 1_565 .
C7 K1 O3 Dy1 120.5(5) . .
C9 K1 O3 Dy1 -54.2(6) 1_565 .
K1 K1 O3 Dy1 113.9(2) 4_575 .
K1 K1 O3 Dy1 -128.0(3) 4_475 .
O4 K1 O3 K1 13.93(19) 4_475 4_475
O10 K1 O3 K1 -168.69(19) . 4_475
O4 K1 O3 K1 -118.7(3) . 4_475
O8 K1 O3 K1 103.2(3) 1_565 4_475
O3 K1 O3 K1 -97.4(3) 4_575 4_475
O2 K1 O3 K1 105.4(2) 3 4_475
O7 K1 O3 K1 18.4(5) 1_565 4_475
C7 K1 O3 K1 -111.5(5) . 4_475
C9 K1 O3 K1 73.8(5) 1_565 4_475
K1 K1 O3 K1 -118.14(15) 4_575 4_475
O4 K1 O4 C7 -41.0(5) 4_475 .
O10 K1 O4 C7 130.2(6) . .
O8 K1 O4 C7 121.7(6) 1_565 .
O3 K1 O4 C7 -154.1(6) 4_575 .
O2 K1 O4 C7 42.8(6) 3 .
O3 K1 O4 C7 7.8(5) . .
O7 K1 O4 C7 -140.5(5) 1_565 .
C9 K1 O4 C7 172.7(6) 1_565 .
K1 K1 O4 C7 -171.3(7) 4_575 .
K1 K1 O4 C7 -31.1(5) 4_475 .
O4 K1 O4 K1 130.3(3) 4_475 4_575
O10 K1 O4 K1 -58.5(2) . 4_575
O8 K1 O4 K1 -67.0(5) 1_565 4_575
O3 K1 O4 K1 17.1(2) 4_575 4_575
O2 K1 O4 K1 -146.0(2) 3 4_575
O3 K1 O4 K1 179.1(4) . 4_575
O7 K1 O4 K1 30.7(5) 1_565 4_575
C7 K1 O4 K1 171.3(7) . 4_575
C9 K1 O4 K1 -16.0(8) 1_565 4_575
K1 K1 O4 K1 140.2(2) 4_475 4_575
C5 N1 C1 C2 0.5(17) . .
Dy1 N1 C1 C2 -175.9(7) 3_545 .
C5 N1 C1 C6 -177.2(8) . .
Dy1 N1 C1 C6 6.5(12) 3_545 .
N1 C1 C2 C3 -4.0(16) . .
C6 C1 C2 C3 173.3(9) . .
N1 C1 C2 C7 178.1(10) . .
C6 C1 C2 C7 -4.5(17) . .
C1 C2 C3 C4 5.6(15) . .
C7 C2 C3 C4 -176.4(9) . .
C2 C3 C4 C5 -3.7(14) . .
C2 C3 C4 C8 177.0(9) . .
C1 N1 C5 C4 1.6(15) . .
Dy1 N1 C5 C4 178.1(7) 3_545 .
C1 N1 C5 C9 -177.7(9) . .
Dy1 N1 C5 C9 -1.3(11) 3_545 .
C3 C4 C5 N1 0.0(14) . .
C8 C4 C5 N1 179.3(9) . .
C3 C4 C5 C9 179.2(9) . .
C8 C4 C5 C9 -1.4(15) . .
Dy1 O1 C6 O2 -105.3(9) . .
Dy1 O1 C6 C1 77.5(10) . .
Dy1 O2 C6 O1 -178.7(6) 3_545 .
K1 O2 C6 O1 38.6(10) 3_545 .
Dy1 O2 C6 C1 -1.4(10) 3_545 .
K1 O2 C6 C1 -144.2(6) 3_545 .
N1 C1 C6 O1 174.1(8) . .
C2 C1 C6 O1 -3.5(15) . .
N1 C1 C6 O2 -3.4(13) . .
C2 C1 C6 O2 179.1(9) . .
K1 O4 C7 O3 177.2(6) 4_575 .
K1 O4 C7 O3 -17.0(10) . .
K1 O4 C7 C2 -7.4(14) 4_575 .
K1 O4 C7 C2 158.4(6) . .
K1 O4 C7 K1 -165.8(11) 4_575 .
Dy1 O3 C7 O4 -88.2(10) . .
K1 O3 C7 O4 98.3(9) 4_475 .
K1 O3 C7 O4 13.7(8) . .
Dy1 O3 C7 C2 96.3(7) . .
K1 O3 C7 C2 -77.1(7) 4_475 .
K1 O3 C7 C2 -161.8(7) . .
Dy1 O3 C7 K1 -101.9(4) . .
K1 O3 C7 K1 84.6(3) 4_475 .
C1 C2 C7 O4 116.7(11) . .
C3 C2 C7 O4 -61.2(12) . .
C1 C2 C7 O3 -67.5(13) . .
C3 C2 C7 O3 114.7(9) . .
C1 C2 C7 K1 170.5(14) . .
C3 C2 C7 K1 -7(3) . .
O4 K1 C7 O4 141.0(5) 4_475 .
O10 K1 C7 O4 -44.9(6) . .
O8 K1 C7 O4 -102.4(7) 1_565 .
O3 K1 C7 O4 26.2(6) 4_575 .
O2 K1 C7 O4 -135.0(6) 3 .
O3 K1 C7 O4 -166.0(8) . .
O7 K1 C7 O4 80.7(9) 1_565 .
C9 K1 C7 O4 -110(6) 1_565 .
K1 K1 C7 O4 6.1(5) 4_575 .
K1 K1 C7 O4 142.8(6) 4_475 .
O4 K1 C7 O3 -52.9(5) 4_475 .
O10 K1 C7 O3 121.1(5) . .
O4 K1 C7 O3 166.0(8) . .
O8 K1 C7 O3 63.6(8) 1_565 .
O3 K1 C7 O3 -167.8(4) 4_575 .
O2 K1 C7 O3 31.0(4) 3 .
O7 K1 C7 O3 -113.3(7) 1_565 .
C9 K1 C7 O3 56(6) 1_565 .
K1 K1 C7 O3 172.2(5) 4_575 .
K1 K1 C7 O3 -51.2(4) 4_475 .
O4 K1 C7 C2 75.3(19) 4_475 .
O10 K1 C7 C2 -110.7(19) . .
O4 K1 C7 C2 -65.8(19) . .
O8 K1 C7 C2 -168.2(17) 1_565 .
O3 K1 C7 C2 -40(2) 4_575 .
O2 K1 C7 C2 159(2) 3 .
O3 K1 C7 C2 128(2) . .
O7 K1 C7 C2 15(2) 1_565 .
C9 K1 C7 C2 -176(5) 1_565 .
K1 K1 C7 C2 -59.6(19) 4_575 .
K1 K1 C7 C2 77.1(19) 4_475 .
Dy1 O5 C8 O6 -158.1(8) 2_474 .
Dy1 O5 C8 C4 19.2(15) 2_474 .
Dy1 O6 C8 O5 130.6(8) 2_574 .
Dy1 O6 C8 C4 -46.7(11) 2_574 .
C3 C4 C8 O5 -83.0(10) . .
C5 C4 C8 O5 97.7(10) . .
C3 C4 C8 O6 94.5(10) . .
C5 C4 C8 O6 -84.9(11) . .
K1 O7 C9 O8 -0.8(10) 1_545 .
K1 O7 C9 C5 -179.3(8) 1_545 .
Dy1 O8 C9 O7 -172.3(7) 3_545 .
K1 O8 C9 O7 1.0(12) 1_545 .
Dy1 O8 C9 C5 6.3(12) 3_545 .
K1 O8 C9 C5 179.6(6) 1_545 .
Dy1 O8 C9 K1 -173.3(9) 3_545 1_545
N1 C5 C9 O7 175.8(9) . .
C4 C5 C9 O7 -3.5(15) . .
N1 C5 C9 O8 -2.9(13) . .
C4 C5 C9 O8 177.8(9) . .
N1 C5 C9 K1 -2(3) . 1_545
C4 C5 C9 K1 179.1(19) . 1_545
